data_7234762
loop_
_publ_author_name
'Hsieh, Wan-Chi'
'Manjappa, Kiran B.'
'Yang, Ding-Yah'

_publ_section_title
;
 Structural tuning enables piezochromic and photochemical properties in
 N-aryl-\b-enaminones
;
_journal_issue 58
_journal_name_full 'RSC Advances'
_journal_page_first 34088
_journal_paper_doi 10.1039/C9RA07598D
_journal_volume 9
_journal_year 2019
_chemical_formula_moiety 'C25 H19 N3 O3'
_chemical_formula_sum 'C25 H19 N3 O3'
_chemical_formula_weight 409.43
_space_group_crystal_system monoclinic
_space_group_IT_number 15
_space_group_name_Hall '-C 2yc'
_space_group_name_H-M_alt 'C 1 2/c 1'
_symmetry_cell_setting monoclinic
_symmetry_space_group_name_Hall '-C 2yc'
_symmetry_space_group_name_H-M 'C 1 2/c 1'
_atom_sites_solution_hydrogens mixed
_audit_creation_method SHELXL-2014/7
_audit_update_record
;
2019-05-01 deposited with the CCDC.    2019-10-14 downloaded from the CCDC.
;
_cell_angle_alpha 90
_cell_angle_beta 91.255(3)
_cell_angle_gamma 90
_cell_formula_units_Z 8
_cell_length_a 22.5681(16)
_cell_length_b 11.6407(7)
_cell_length_c 15.4198(8)
_cell_measurement_reflns_used 9982
_cell_measurement_temperature 150(2)
_cell_measurement_theta_max 27.087
_cell_measurement_theta_min 3.168
_cell_volume 4049.9(4)
_computing_cell_refinement 'SAINT V7.34A (Bruker AXS, 2006)'
_computing_data_collection 'APEX2 (Bruker AXS, 2010)'
_computing_data_reduction 'SAINT V7.34A (Bruker AXS, 2006)'
_computing_molecular_graphics 'Bruker SHELXTL'
_computing_publication_material 'Bruker SHELXTL'
_computing_structure_refinement 'SHELXL-2014/7 (Sheldrick, 2014)'
_computing_structure_solution 'SHELXL-2014/7 (Sheldrick, 2014)'
_diffrn_ambient_temperature 150(2)
_diffrn_measured_fraction_theta_full 0.998
_diffrn_measured_fraction_theta_max 0.998
_diffrn_measurement_device_type 'Bruker APEX-II CCD'
_diffrn_measurement_method '\f and \w scans'
_diffrn_radiation_probe x-ray
_diffrn_radiation_type MoK\a
_diffrn_radiation_wavelength 0.71073
_diffrn_reflns_av_R_equivalents 0.0495
_diffrn_reflns_av_unetI/netI 0.0272
_diffrn_reflns_Laue_measured_fraction_full 0.998
_diffrn_reflns_Laue_measured_fraction_max 0.998
_diffrn_reflns_limit_h_max 28
_diffrn_reflns_limit_h_min -28
_diffrn_reflns_limit_k_max 14
_diffrn_reflns_limit_k_min -14
_diffrn_reflns_limit_l_max 19
_diffrn_reflns_limit_l_min -18
_diffrn_reflns_number 41104
_diffrn_reflns_point_group_measured_fraction_full 0.998
_diffrn_reflns_point_group_measured_fraction_max 0.998
_diffrn_reflns_theta_full 25.242
_diffrn_reflns_theta_max 27.115
_diffrn_reflns_theta_min 3.225
_exptl_absorpt_coefficient_mu 0.090
_exptl_absorpt_correction_T_max 0.9281
_exptl_absorpt_correction_T_min 0.8963
_exptl_absorpt_correction_type multi-scan
_exptl_absorpt_process_details 'SADABS V2012/1 (Bruker AXS Inc.)'
_exptl_crystal_colour red
_exptl_crystal_density_diffrn 1.343
_exptl_crystal_description parallelepiped
_exptl_crystal_F_000 1712
_exptl_crystal_size_max 0.460
_exptl_crystal_size_mid 0.420
_exptl_crystal_size_min 0.260
_refine_diff_density_max 0.227
_refine_diff_density_min -0.223
_refine_diff_density_rms 0.045
_refine_ls_extinction_method none
_refine_ls_goodness_of_fit_ref 1.012
_refine_ls_hydrogen_treatment mixed
_refine_ls_matrix_type full
_refine_ls_number_parameters 284
_refine_ls_number_reflns 4471
_refine_ls_number_restraints 0
_refine_ls_restrained_S_all 1.012
_refine_ls_R_factor_all 0.0602
_refine_ls_R_factor_gt 0.0418
_refine_ls_shift/su_max 0.001
_refine_ls_shift/su_mean 0.000
_refine_ls_structure_factor_coef Fsqd
_refine_ls_weighting_details 'w=1/[\s^2^(Fo^2^)+(0.0541P)^2^+3.1513P] where P=(Fo^2^+2Fc^2^)/3'
_refine_ls_weighting_scheme calc
_refine_ls_wR_factor_gt 0.1004
_refine_ls_wR_factor_ref 0.1113
_reflns_Friedel_coverage 0.000
_reflns_number_gt 3488
_reflns_number_total 4471
_reflns_threshold_expression 'I > 2\s(I)'
_cod_data_source_file c9ra07598d2.cif
_cod_data_source_block jm150
_cod_depositor_comments
;
The following automatic conversions were performed:

'_symmetry_cell_setting' value 'Monoclinic' changed to 'monoclinic'
according to
/home/data/users/saulius/crontab/automatic-downloads/rss-feeds/RSC/lib/dictionaries/cif_core.dic
dictionary named 'cif_core.dic' version 2.4.2 from 2011-04-26.

Automatic conversion script
Id: cif_fix_values 4973 2017-02-22 13:04:09Z antanas 
;
_cod_original_sg_symbol_H-M C2/c
_cod_database_code 7234762
_shelx_shelxl_version_number 2014/7
_shelx_space_group_comment
; 
The symmetry employed for this shelxl refinement is uniquely defined 
by the following loop, which should always be used as a source of 
symmetry information in preference to the above space-group names. 
They are only intended as comments. 
;
_shelx_estimated_absorpt_t_min 0.960
_shelx_estimated_absorpt_t_max 0.977

loop_
_space_group_symop_operation_xyz
'x, y, z'
'-x, y, -z+1/2'
'x+1/2, y+1/2, z'
'-x+1/2, y+1/2, -z+1/2'
'-x, -y, -z'
'x, -y, z-1/2'
'-x+1/2, -y+1/2, -z'
'x+1/2, -y+1/2, z-1/2'

loop_
_atom_site_label
_atom_site_type_symbol
_atom_site_fract_x
_atom_site_fract_y
_atom_site_fract_z
_atom_site_U_iso_or_equiv
_atom_site_adp_type
_atom_site_occupancy
_atom_site_site_symmetry_order
_atom_site_calc_flag
_atom_site_refinement_flags_posn
_atom_site_refinement_flags_adp
O1 O 0.21172(5) 0.85697(9) 1.15554(6) 0.0279(2) Uani 1 1 d . .
O2 O 0.22083(5) 1.07066(9) 0.94611(7) 0.0316(3) Uani 1 1 d . .
O3 O 0.13989(5) 0.75517(9) 1.09743(7) 0.0333(3) Uani 1 1 d . .
N1 N 0.15105(5) 0.93957(10) 0.86212(7) 0.0233(3) Uani 1 1 d . .
H1A H 0.1713(8) 1.0068(17) 0.8743(12) 0.044(5) Uiso 1 1 d . .
N2 N 0.05628(8) 0.89266(14) 0.44449(9) 0.0474(4) Uani 1 1 d . .
N3 N 0.00142(6) 0.47853(11) 0.87565(10) 0.0376(3) Uani 1 1 d . .
C1 C 0.24338(6) 0.95706(13) 1.16056(9) 0.0248(3) Uani 1 1 d . .
C2 C 0.27039(7) 0.98208(14) 1.24062(10) 0.0318(4) Uani 1 1 d . .
H2A H 0.2684 0.9293 1.2874 0.038 Uiso 1 1 calc R U
C3 C 0.29992(7) 1.08468(15) 1.25038(11) 0.0366(4) Uani 1 1 d . .
H3A H 0.3179 1.1035 1.3048 0.044 Uiso 1 1 calc R U
C4 C 0.30391(7) 1.16157(15) 1.18130(11) 0.0365(4) Uani 1 1 d . .
H4A H 0.3245 1.2322 1.1889 0.044 Uiso 1 1 calc R U
C5 C 0.27804(6) 1.13501(14) 1.10204(10) 0.0302(3) Uani 1 1 d . .
H5A H 0.2812 1.1869 1.0548 0.036 Uiso 1 1 calc R U
C6 C 0.24718(6) 1.03153(12) 1.09107(9) 0.0240(3) Uani 1 1 d . .
C7 C 0.21693(6) 1.00206(12) 1.00850(9) 0.0229(3) Uani 1 1 d . .
C8 C 0.18265(6) 0.89761(11) 1.00550(8) 0.0205(3) Uani 1 1 d . .
C9 C 0.17481(6) 0.83088(12) 1.08467(9) 0.0235(3) Uani 1 1 d . .
C10 C 0.14939(6) 0.86660(11) 0.92860(8) 0.0195(3) Uani 1 1 d . .
C11 C 0.12881(6) 0.92256(12) 0.77601(9) 0.0228(3) Uani 1 1 d . .
C12 C 0.09397(7) 1.00898(13) 0.73938(9) 0.0280(3) Uani 1 1 d . .
H12A H 0.0836 1.0742 0.7728 0.034 Uiso 1 1 calc R U
C13 C 0.07446(7) 0.99950(14) 0.65389(10) 0.0313(4) Uani 1 1 d . .
H13A H 0.0500 1.0575 0.6286 0.038 Uiso 1 1 calc R U
C14 C 0.09085(7) 0.90469(14) 0.60544(9) 0.0299(3) Uani 1 1 d . .
C15 C 0.12622(7) 0.81844(13) 0.64227(9) 0.0293(3) Uani 1 1 d . .
H15A H 0.1374 0.7540 0.6086 0.035 Uiso 1 1 calc R U
C16 C 0.14492(6) 0.82714(13) 0.72805(9) 0.0259(3) Uani 1 1 d . .
H16A H 0.1686 0.7683 0.7539 0.031 Uiso 1 1 calc R U
C17 C 0.07158(8) 0.89725(15) 0.51554(10) 0.0362(4) Uani 1 1 d . .
C18 C 0.11187(6) 0.76436(11) 0.91796(8) 0.0189(3) Uani 1 1 d . .
C19 C 0.05400(6) 0.77687(12) 0.88535(9) 0.0217(3) Uani 1 1 d . .
H19A H 0.0394 0.8517 0.8725 0.026 Uiso 1 1 calc R U
C20 C 0.01761(6) 0.68376(12) 0.87136(9) 0.0242(3) Uani 1 1 d . .
H20A H -0.0217 0.6955 0.8497 0.029 Uiso 1 1 calc R U
C21 C 0.03751(6) 0.57118(12) 0.88859(9) 0.0247(3) Uani 1 1 d . .
C22 C 0.09662(6) 0.55879(12) 0.91993(9) 0.0251(3) Uani 1 1 d . .
H22A H 0.1121 0.4841 0.9306 0.030 Uiso 1 1 calc R U
C23 C 0.13192(6) 0.65314(12) 0.93509(8) 0.0222(3) Uani 1 1 d . .
H23A H 0.1710 0.6424 0.9578 0.027 Uiso 1 1 calc R U
C24 C -0.05943(7) 0.49313(15) 0.84586(12) 0.0407(4) Uani 1 1 d . .
H24A H -0.0785 0.4177 0.8403 0.061 Uiso 1 1 calc R U
H24B H -0.0808 0.5398 0.8878 0.061 Uiso 1 1 calc R U
H24C H -0.0602 0.5317 0.7894 0.061 Uiso 1 1 calc R U
C25 C 0.02197(9) 0.36318(14) 0.89427(13) 0.0440(4) Uani 1 1 d . .
H25A H -0.0099 0.3083 0.8810 0.066 Uiso 1 1 calc R U
H25B H 0.0563 0.3458 0.8586 0.066 Uiso 1 1 calc R U
H25C H 0.0335 0.3573 0.9558 0.066 Uiso 1 1 calc R U

loop_
_atom_site_aniso_label
_atom_site_aniso_U_11
_atom_site_aniso_U_22
_atom_site_aniso_U_33
_atom_site_aniso_U_23
_atom_site_aniso_U_13
_atom_site_aniso_U_12
O1 0.0359(6) 0.0300(5) 0.0176(5) -0.0003(4) -0.0066(4) 0.0033(4)
O2 0.0409(6) 0.0287(6) 0.0249(5) 0.0015(4) -0.0052(4) -0.0116(5)
O3 0.0473(7) 0.0296(6) 0.0227(5) 0.0055(4) -0.0033(5) -0.0087(5)
N1 0.0286(6) 0.0234(6) 0.0176(6) 0.0001(5) -0.0042(5) -0.0064(5)
N2 0.0658(10) 0.0520(9) 0.0239(7) 0.0054(6) -0.0113(7) -0.0245(8)
N3 0.0350(7) 0.0247(7) 0.0527(9) 0.0017(6) -0.0069(6) -0.0077(6)
C1 0.0213(7) 0.0292(7) 0.0238(7) -0.0075(6) -0.0041(5) 0.0078(6)
C2 0.0283(8) 0.0435(9) 0.0232(7) -0.0079(6) -0.0054(6) 0.0137(7)
C3 0.0265(8) 0.0519(10) 0.0310(8) -0.0201(8) -0.0102(6) 0.0094(7)
C4 0.0272(8) 0.0383(9) 0.0436(9) -0.0187(7) -0.0071(7) 0.0006(7)
C5 0.0246(7) 0.0308(8) 0.0351(8) -0.0087(6) -0.0039(6) 0.0023(6)
C6 0.0206(6) 0.0265(7) 0.0247(7) -0.0068(6) -0.0032(5) 0.0062(6)
C7 0.0226(7) 0.0248(7) 0.0211(7) -0.0025(5) -0.0015(5) 0.0026(6)
C8 0.0218(7) 0.0218(7) 0.0180(6) -0.0022(5) -0.0021(5) 0.0026(5)
C9 0.0280(7) 0.0241(7) 0.0182(7) -0.0023(5) -0.0033(5) 0.0052(6)
C10 0.0190(6) 0.0213(7) 0.0183(6) -0.0008(5) 0.0014(5) 0.0041(5)
C11 0.0243(7) 0.0270(7) 0.0169(6) 0.0031(5) -0.0022(5) -0.0100(6)
C12 0.0333(8) 0.0282(8) 0.0222(7) 0.0016(6) -0.0026(6) -0.0058(6)
C13 0.0335(8) 0.0338(8) 0.0262(8) 0.0087(6) -0.0079(6) -0.0099(7)
C14 0.0317(8) 0.0396(9) 0.0182(7) 0.0048(6) -0.0036(6) -0.0187(7)
C15 0.0340(8) 0.0321(8) 0.0219(7) -0.0027(6) 0.0027(6) -0.0127(7)
C16 0.0272(7) 0.0288(7) 0.0216(7) 0.0017(6) -0.0005(6) -0.0074(6)
C17 0.0444(9) 0.0404(9) 0.0236(8) 0.0050(7) -0.0050(7) -0.0210(8)
C18 0.0202(6) 0.0221(7) 0.0143(6) -0.0005(5) 0.0012(5) 0.0026(5)
C19 0.0216(7) 0.0223(7) 0.0212(6) 0.0037(5) 0.0004(5) 0.0040(5)
C20 0.0183(6) 0.0285(7) 0.0257(7) 0.0032(6) -0.0008(5) 0.0004(6)
C21 0.0262(7) 0.0240(7) 0.0239(7) -0.0009(5) 0.0016(6) -0.0025(6)
C22 0.0286(7) 0.0198(7) 0.0267(7) -0.0007(5) 0.0004(6) 0.0052(6)
C23 0.0207(6) 0.0253(7) 0.0205(7) -0.0019(5) -0.0018(5) 0.0059(5)
C24 0.0341(9) 0.0394(9) 0.0483(10) 0.0044(8) -0.0069(8) -0.0148(7)
C25 0.0515(11) 0.0242(8) 0.0563(11) -0.0004(8) -0.0022(9) -0.0084(8)

loop_
_atom_type_symbol
_atom_type_description
_atom_type_scat_dispersion_real
_atom_type_scat_dispersion_imag
_atom_type_scat_source
C C 0.0033 0.0016 'International Tables Vol C Tables 4.2.6.8 and 6.1.1.4'
H H 0.0000 0.0000 'International Tables Vol C Tables 4.2.6.8 and 6.1.1.4'
N N 0.0061 0.0033 'International Tables Vol C Tables 4.2.6.8 and 6.1.1.4'
O O 0.0106 0.0060 'International Tables Vol C Tables 4.2.6.8 and 6.1.1.4'

loop_
_geom_angle_atom_site_label_1
_geom_angle_atom_site_label_2
_geom_angle_atom_site_label_3
_geom_angle
C1 O1 C9 122.19(11)
C10 N1 C11 127.87(12)
C10 N1 H1A 113.9(11)
C11 N1 H1A 118.1(11)
C21 N3 C24 120.84(13)
C21 N3 C25 121.14(13)
C24 N3 C25 117.98(13)
O1 C1 C6 122.09(12)
O1 C1 C2 116.44(13)
C6 C1 C2 121.44(14)
C3 C2 C1 118.66(15)
C3 C2 H2A 120.7
C1 C2 H2A 120.7
C2 C3 C4 120.86(14)
C2 C3 H3A 119.6
C4 C3 H3A 119.6
C5 C4 C3 119.99(15)
C5 C4 H4A 120.0
C3 C4 H4A 120.0
C4 C5 C6 120.01(16)
C4 C5 H5A 120.0
C6 C5 H5A 120.0
C1 C6 C5 119.01(13)
C1 C6 C7 119.27(13)
C5 C6 C7 121.67(13)
O2 C7 C8 123.98(12)
O2 C7 C6 118.42(13)
C8 C7 C6 117.56(12)
C7 C8 C10 120.61(12)
C7 C8 C9 119.77(12)
C10 C8 C9 119.07(12)
O3 C9 O1 114.49(12)
O3 C9 C8 128.23(13)
O1 C9 C8 117.28(12)
N1 C10 C8 116.89(12)
N1 C10 C18 117.18(11)
C8 C10 C18 125.88(12)
C12 C11 C16 121.05(13)
C12 C11 N1 117.61(13)
C16 C11 N1 121.16(13)
C11 C12 C13 119.64(14)
C11 C12 H12A 120.2
C13 C12 H12A 120.2
C14 C13 C12 119.53(14)
C14 C13 H13A 120.2
C12 C13 H13A 120.2
C13 C14 C15 120.66(13)
C13 C14 C17 119.05(15)
C15 C14 C17 120.28(15)
C16 C15 C14 119.75(14)
C16 C15 H15A 120.1
C14 C15 H15A 120.1
C15 C16 C11 119.35(14)
C15 C16 H16A 120.3
C11 C16 H16A 120.3
N2 C17 C14 179.2(2)
C23 C18 C19 117.50(12)
C23 C18 C10 123.20(12)
C19 C18 C10 119.23(12)
C20 C19 C18 121.69(13)
C20 C19 H19A 119.2
C18 C19 H19A 119.2
C19 C20 C21 121.15(12)
C19 C20 H20A 119.4
C21 C20 H20A 119.4
N3 C21 C22 121.63(13)
N3 C21 C20 121.43(13)
C22 C21 C20 116.94(12)
C23 C22 C21 120.99(13)
C23 C22 H22A 119.5
C21 C22 H22A 119.5
C22 C23 C18 121.70(12)
C22 C23 H23A 119.1
C18 C23 H23A 119.1
N3 C24 H24A 109.5
N3 C24 H24B 109.5
H24A C24 H24B 109.5
N3 C24 H24C 109.5
H24A C24 H24C 109.5
H24B C24 H24C 109.5
N3 C25 H25A 109.5
N3 C25 H25B 109.5
H25A C25 H25B 109.5
N3 C25 H25C 109.5
H25A C25 H25C 109.5
H25B C25 H25C 109.5

loop_
_geom_bond_atom_site_label_1
_geom_bond_atom_site_label_2
_geom_bond_distance
O1 C1 1.3681(18)
O1 C9 1.3931(16)
O2 C7 1.2548(17)
O3 C9 1.2013(18)
N1 C10 1.3325(17)
N1 C11 1.4230(17)
N1 H1A 0.92(2)
N2 C17 1.143(2)
N3 C21 1.3634(19)
N3 C24 1.449(2)
N3 C25 1.447(2)
C1 C6 1.382(2)
C1 C2 1.3954(19)
C2 C3 1.374(2)
C2 H2A 0.9500
C3 C4 1.396(3)
C3 H3A 0.9500
C4 C5 1.378(2)
C4 H4A 0.9500
C5 C6 1.400(2)
C5 H5A 0.9500
C6 C7 1.4719(18)
C7 C8 1.4414(19)
C8 C10 1.4355(18)
C8 C9 1.4609(19)
C10 C18 1.4677(18)
C11 C12 1.389(2)
C11 C16 1.387(2)
C12 C13 1.385(2)
C12 H12A 0.9500
C13 C14 1.387(2)
C13 H13A 0.9500
C14 C15 1.396(2)
C14 C17 1.446(2)
C15 C16 1.383(2)
C15 H15A 0.9500
C16 H16A 0.9500
C18 C23 1.3948(18)
C18 C19 1.3968(18)
C19 C20 1.374(2)
C19 H19A 0.9500
C20 C21 1.409(2)
C20 H20A 0.9500
C21 C22 1.416(2)
C22 C23 1.374(2)
C22 H22A 0.9500
C23 H23A 0.9500
C24 H24A 0.9800
C24 H24B 0.9800
C24 H24C 0.9800
C25 H25A 0.9800
C25 H25B 0.9800
C25 H25C 0.9800

loop_
_geom_torsion_atom_site_label_1
_geom_torsion_atom_site_label_2
_geom_torsion_atom_site_label_3
_geom_torsion_atom_site_label_4
_geom_torsion
C9 O1 C1 C6 -8.9(2)
C9 O1 C1 C2 169.21(12)
O1 C1 C2 C3 -176.41(13)
C6 C1 C2 C3 1.7(2)
C1 C2 C3 C4 -1.2(2)
C2 C3 C4 C5 0.0(2)
C3 C4 C5 C6 0.7(2)
O1 C1 C6 C5 177.02(12)
C2 C1 C6 C5 -1.0(2)
O1 C1 C6 C7 -0.8(2)
C2 C1 C6 C7 -178.85(13)
C4 C5 C6 C1 -0.2(2)
C4 C5 C6 C7 177.53(14)
C1 C6 C7 O2 179.98(13)
C5 C6 C7 O2 2.2(2)
C1 C6 C7 C8 2.28(19)
C5 C6 C7 C8 -175.48(13)
O2 C7 C8 C10 -0.9(2)
C6 C7 C8 C10 176.64(12)
O2 C7 C8 C9 -172.27(13)
C6 C7 C8 C9 5.29(19)
C1 O1 C9 O3 -163.47(13)
C1 O1 C9 C8 16.20(18)
C7 C8 C9 O3 165.42(14)
C10 C8 C9 O3 -6.1(2)
C7 C8 C9 O1 -14.21(19)
C10 C8 C9 O1 174.31(11)
C11 N1 C10 C8 171.05(13)
C11 N1 C10 C18 -11.4(2)
C7 C8 C10 N1 -1.27(19)
C9 C8 C10 N1 170.14(12)
C7 C8 C10 C18 -178.58(12)
C9 C8 C10 C18 -7.2(2)
C10 N1 C11 C12 131.63(15)
C10 N1 C11 C16 -53.1(2)
C16 C11 C12 C13 0.6(2)
N1 C11 C12 C13 175.94(13)
C11 C12 C13 C14 -1.1(2)
C12 C13 C14 C15 0.7(2)
C12 C13 C14 C17 -178.30(14)
C13 C14 C15 C16 0.3(2)
C17 C14 C15 C16 179.28(14)
C14 C15 C16 C11 -0.8(2)
C12 C11 C16 C15 0.4(2)
N1 C11 C16 C15 -174.78(13)
N1 C10 C18 C23 129.43(14)
C8 C10 C18 C23 -53.27(19)
N1 C10 C18 C19 -47.48(17)
C8 C10 C18 C19 129.82(14)
C23 C18 C19 C20 0.7(2)
C10 C18 C19 C20 177.81(12)
C18 C19 C20 C21 -0.7(2)
C24 N3 C21 C22 178.26(15)
C25 N3 C21 C22 0.6(2)
C24 N3 C21 C20 -1.7(2)
C25 N3 C21 C20 -179.41(15)
C19 C20 C21 N3 179.35(14)
C19 C20 C21 C22 -0.6(2)
N3 C21 C22 C23 -178.06(14)
C20 C21 C22 C23 1.9(2)
C21 C22 C23 C18 -1.9(2)
C19 C18 C23 C22 0.6(2)
C10 C18 C23 C22 -176.38(13)
